data_1567306
loop_
_publ_author_name
'Reid, Amelia G.'
'Moreno, Juan J.'
'Hooe, Shelby L.'
'Baugh, Kira R.'
'Thomas, Isobel H.'
'Dickie, Diane A.'
'Machan, Charles W.'

_publ_section_title
;
 Inverse potential scaling in co-electrocatalytic activity for CO2
 reduction through redox mediator tuning and catalyst design
;
_journal_issue 33
_journal_name_full 'Chemical Science'
_journal_page_first 9595
_journal_page_last 9606
_journal_paper_doi 10.1039/D2SC03258A
_journal_volume 13
_journal_year 2022
_chemical_formula_sum 'C38 H48 N2 O2'
_chemical_formula_weight 564.78
_space_group_crystal_system triclinic
_space_group_IT_number 2
_space_group_name_Hall '-P 1'
_space_group_name_H-M_alt 'P -1'
_atom_sites_solution_hydrogens mixed
_atom_sites_solution_primary dual
_audit_update_record
;
2020-02-18 deposited with the CCDC.	2022-07-21 downloaded from the CCDC.
;
_cell_angle_alpha 77.316(7)
_cell_angle_beta 74.707(7)
_cell_angle_gamma 65.801(7)
_cell_formula_units_Z 2
_cell_length_a 10.0611(10)
_cell_length_b 11.5414(11)
_cell_length_c 15.8166(15)
_cell_measurement_reflns_used 3519
_cell_measurement_temperature 100.(2)
_cell_measurement_theta_max 68.3360
_cell_measurement_theta_min 2.9200
_cell_volume 1602.9(3)
_computing_cell_refinement 'SAINT V8.40A (Bruker Nano, Inc., 2019)'
_computing_data_collection 'Bruker Instrument Service v2017.5.0.0'
_computing_data_reduction 'SAINT V8.40A (Bruker Nano, Inc., 2019)'
_computing_structure_refinement 'SHELXL-2018/3 (Sheldrick, 2018)'
_computing_structure_solution 'SHELXT 2014/5 (Sheldrick, 2014)'
_diffrn_ambient_temperature 100.(2)
_diffrn_detector_area_resol_mean 8.3333
_diffrn_measured_fraction_theta_full 0.979
_diffrn_measured_fraction_theta_max 0.979
_diffrn_measurement_device_type 'Bruker Kappa APEXII Duo'
_diffrn_measurement_method '\f and \w scans'
_diffrn_radiation_monochromator 'multi-layer mirror'
_diffrn_radiation_type 'Cu K\a'
_diffrn_radiation_wavelength 1.54178
_diffrn_reflns_av_unetI/netI 0.0671
_diffrn_reflns_limit_h_max 12
_diffrn_reflns_limit_h_min -11
_diffrn_reflns_limit_k_max 13
_diffrn_reflns_limit_k_min -13
_diffrn_reflns_limit_l_max 19
_diffrn_reflns_limit_l_min 0
_diffrn_reflns_number 5760
_diffrn_reflns_theta_full 68.33
_diffrn_reflns_theta_max 68.33
_diffrn_reflns_theta_min 2.92
_diffrn_source 'Incoatec Microfocus I\mS'
_exptl_absorpt_coefficient_mu 0.549
_exptl_absorpt_correction_T_max 0.97
_exptl_absorpt_correction_T_min 0.83
_exptl_absorpt_correction_type multi-scan
_exptl_absorpt_process_details 'TWINABS - Bruker AXS scaling for twinned crystals - Version 2012/1'
_exptl_crystal_colour yellow
_exptl_crystal_density_diffrn 1.170
_exptl_crystal_density_method 'not measured'
_exptl_crystal_description plate
_exptl_crystal_F_000 612
_exptl_crystal_size_max 0.157
_exptl_crystal_size_mid 0.067
_exptl_crystal_size_min 0.051
_refine_diff_density_max 0.472
_refine_diff_density_min -0.322
_refine_ls_extinction_method none
_refine_ls_goodness_of_fit_ref 1.068
_refine_ls_hydrogen_treatment mixed
_refine_ls_matrix_type full
_refine_ls_number_parameters 400
_refine_ls_number_reflns 5760
_refine_ls_number_restraints 0
_refine_ls_restrained_S_all 1.068
_refine_ls_R_factor_all 0.0912
_refine_ls_R_factor_gt 0.0738
_refine_ls_shift/su_max 0.001
_refine_ls_shift/su_mean 0.000
_refine_ls_structure_factor_coef Fsqd
_refine_ls_weighting_details 'w=1/[\s^2^(Fo^2^)+(0.0910P)^2^+2.0857P] where P=(Fo^2^+2Fc^2^)/3'
_refine_ls_weighting_scheme calc
_refine_ls_wR_factor_gt 0.1993
_refine_ls_wR_factor_ref 0.2099
_reflns_number_gt 4524
_reflns_number_total 5760
_reflns_threshold_expression 'I > 2\s(I)'
_cod_data_source_file d2sc03258a3.cif
_cod_data_source_block tbudhbpy01
_cod_depositor_comments
;
The following automatic conversions were performed:

data item '_exptl_absorpt_correction_type' value 'Multi-Scan' was
changed to 'multi-scan' in accordance with the
/home/data/users/saulius/crontab/automatic-downloads/rss-feeds/RSC/lib/dictionaries/cif_core.dic
dictionary named 'cif_core.dic' version 2.4.2 last updated on
2011-04-26.

Automatic conversion script
Id: cif_fix_values 7556 2019-12-06 15:28:31Z antanas 

 Adding full bibliography for 1567306--1567312.cif.
;
_cod_database_code 1567306

loop_
_space_group_symop_operation_xyz
'x, y, z'
'-x, -y, -z'

loop_
_atom_site_type_symbol
_atom_site_label
_atom_site_fract_x
_atom_site_fract_y
_atom_site_fract_z
_atom_site_U_iso_or_equiv
_atom_site_adp_type
_atom_site_calc_flag
_atom_site_refinement_flags_adp
_atom_site_refinement_flags_occupancy
_atom_site_refinement_flags_posn
_atom_site_occupancy
_atom_site_disorder_assembly
_atom_site_disorder_group
O O1 0.1689(3) 0.4631(3) 0.28978(19) 0.0269(6) Uani d . . . 1 . .
H H1 0.205(8) 0.413(7) 0.343(4) 0.07(2) Uiso d . . . 1 . .
O O2 0.4704(3) 0.1239(3) 0.28873(19) 0.0306(7) Uani d . . . 1 . .
H H2 0.410(7) 0.162(6) 0.346(4) 0.064(19) Uiso d . . . 1 . .
N N1 0.1153(4) 0.3372(3) 0.4421(2) 0.0242(7) Uani d . . . 1 . .
N N2 0.4148(4) 0.1949(3) 0.4434(2) 0.0262(8) Uani d . . . 1 . .
C C1 0.0308(4) 0.4834(4) 0.2795(3) 0.0231(8) Uani d . . . 1 . .
C C2 -0.0117(4) 0.5437(4) 0.1979(3) 0.0216(8) Uani d . . . 1 . .
C C3 -0.1512(4) 0.5583(4) 0.1884(3) 0.0230(8) Uani d . . . 1 . .
H H3 -0.180455 0.598816 0.133575 0.028 Uiso calc U . R 1 . .
C C4 -0.2516(4) 0.5169(4) 0.2548(3) 0.0245(8) Uani d . . . 1 . .
C C5 -0.2075(4) 0.4630(4) 0.3348(3) 0.0257(9) Uani d . . . 1 . .
H H5 -0.274161 0.436199 0.381681 0.031 Uiso calc U . R 1 . .
C C6 -0.0692(4) 0.4460(4) 0.3501(3) 0.0236(8) Uani d . . . 1 . .
C C7 -0.0302(5) 0.3850(4) 0.4368(3) 0.0243(8) Uani d . . . 1 . .
C C8 -0.1380(5) 0.3765(4) 0.5127(3) 0.0282(9) Uani d . . . 1 . .
H H8 -0.240652 0.415287 0.510317 0.034 Uiso calc U . R 1 . .
C C9 -0.0930(5) 0.3115(4) 0.5899(3) 0.0330(10) Uani d . . . 1 . .
H H9 -0.165027 0.303471 0.641162 0.04 Uiso calc U . R 1 . .
C C10 0.0554(5) 0.2577(4) 0.5944(3) 0.0305(9) Uani d . . . 1 . .
H H10 0.087181 0.210592 0.647545 0.037 Uiso calc U . R 1 . .
C C11 0.1569(5) 0.2741(4) 0.5192(3) 0.0259(9) Uani d . . . 1 . .
C C12 0.3183(5) 0.2255(4) 0.5198(3) 0.0247(8) Uani d . . . 1 . .
C C13 0.3674(5) 0.2114(4) 0.5976(3) 0.0329(10) Uani d . . . 1 . .
H H13 0.29851 0.237465 0.650378 0.039 Uiso calc U . R 1 . .
C C14 0.5172(5) 0.1591(5) 0.5961(3) 0.0366(11) Uani d . . . 1 . .
H H14 0.553087 0.144282 0.648871 0.044 Uiso calc U . R 1 . .
C C15 0.6161(5) 0.1278(4) 0.5176(3) 0.0320(10) Uani d . . . 1 . .
H H15 0.720097 0.092803 0.515952 0.038 Uiso calc U . R 1 . .
C C16 0.5614(5) 0.1484(4) 0.4406(3) 0.0265(9) Uani d . . . 1 . .
C C17 0.6624(5) 0.1208(4) 0.3540(3) 0.0253(9) Uani d . . . 1 . .
C C18 0.8106(5) 0.1098(4) 0.3429(3) 0.0262(9) Uani d . . . 1 . .
H H18 0.842174 0.121244 0.390961 0.031 Uiso calc U . R 1 . .
C C19 0.9114(5) 0.0831(4) 0.2649(3) 0.0254(9) Uani d . . . 1 . .
C C20 0.8601(4) 0.0654(4) 0.1963(3) 0.0257(9) Uani d . . . 1 . .
H H20 0.928912 0.044498 0.142594 0.031 Uiso calc U . R 1 . .
C C21 0.7154(4) 0.0765(4) 0.2015(3) 0.0244(8) Uani d . . . 1 . .
C C22 0.6142(4) 0.1076(4) 0.2824(3) 0.0260(9) Uani d . . . 1 . .
C C23 0.0938(4) 0.5917(4) 0.1219(3) 0.0237(8) Uani d . . . 1 . .
C C24 0.1267(5) 0.6922(4) 0.1529(3) 0.0306(9) Uani d . . . 1 . .
H H24A 0.033688 0.764114 0.169037 0.046 Uiso calc U . R 1 . .
H H24B 0.193526 0.723092 0.105104 0.046 Uiso calc U . R 1 . .
H H24C 0.174111 0.653704 0.204422 0.046 Uiso calc U . R 1 . .
C C25 0.2379(5) 0.4781(4) 0.0945(3) 0.0303(9) Uani d . . . 1 . .
H H25A 0.288817 0.439346 0.144542 0.045 Uiso calc U . R 1 . .
H H25B 0.302822 0.508509 0.044954 0.045 Uiso calc U . R 1 . .
H H25C 0.213846 0.414156 0.076405 0.045 Uiso calc U . R 1 . .
C C26 0.0252(4) 0.6553(4) 0.0401(3) 0.0247(8) Uani d . . . 1 . .
H H26A -0.000713 0.594507 0.019572 0.037 Uiso calc U . R 1 . .
H H26B 0.096901 0.6817 -0.006766 0.037 Uiso calc U . R 1 . .
H H26C -0.064567 0.730685 0.054788 0.037 Uiso calc U . R 1 . .
C C27 -0.3978(5) 0.5268(4) 0.2363(3) 0.0286(9) Uani d . . . 1 . .
C C28 -0.3643(5) 0.4282(4) 0.1755(3) 0.0345(10) Uani d . . . 1 . .
H H28A -0.297585 0.443895 0.120564 0.052 Uiso calc U . R 1 . .
H H28B -0.457217 0.435545 0.161827 0.052 Uiso calc U . R 1 . .
H H28C -0.316752 0.341991 0.2049 0.052 Uiso calc U . R 1 . .
C C29 -0.4777(5) 0.6613(4) 0.1908(4) 0.0394(11) Uani d . . . 1 . .
H H29A -0.491518 0.725671 0.227043 0.059 Uiso calc U . R 1 . .
H H29B -0.574839 0.66836 0.183882 0.059 Uiso calc U . R 1 . .
H H29C -0.417816 0.675429 0.132599 0.059 Uiso calc U . R 1 . .
C C30 -0.5036(5) 0.5001(5) 0.3205(3) 0.0377(11) Uani d . . . 1 . .
H H30A -0.457257 0.412491 0.348404 0.057 Uiso calc U . R 1 . .
H H30B -0.596422 0.509799 0.305443 0.057 Uiso calc U . R 1 . .
H H30C -0.524944 0.560772 0.361485 0.057 Uiso calc U . R 1 . .
C C31 1.0713(5) 0.0776(4) 0.2506(3) 0.0268(9) Uani d . . . 1 . .
C C32 1.1089(5) 0.0845(5) 0.3361(3) 0.0346(10) Uani d . . . 1 . .
H H32A 1.044658 0.167358 0.356982 0.052 Uiso calc U . R 1 . .
H H32B 1.213067 0.075302 0.325284 0.052 Uiso calc U . R 1 . .
H H32C 1.093299 0.015408 0.380956 0.052 Uiso calc U . R 1 . .
C C33 1.1814(5) -0.0487(4) 0.2165(3) 0.0322(10) Uani d . . . 1 . .
H H33A 1.171705 -0.120684 0.260483 0.048 Uiso calc U . R 1 . .
H H33B 1.282894 -0.051156 0.206053 0.048 Uiso calc U . R 1 . .
H H33C 1.160003 -0.055084 0.161073 0.048 Uiso calc U . R 1 . .
C C34 1.0876(5) 0.1898(4) 0.1816(3) 0.0343(10) Uani d . . . 1 . .
H H34A 1.074427 0.179636 0.124749 0.051 Uiso calc U . R 1 . .
H H34B 1.186646 0.191022 0.174901 0.051 Uiso calc U . R 1 . .
H H34C 1.012004 0.270488 0.200919 0.051 Uiso calc U . R 1 . .
C C35 0.6664(4) 0.0576(4) 0.1226(3) 0.0252(9) Uani d . . . 1 . .
C C36 0.6124(5) -0.0545(4) 0.1500(3) 0.0306(10) Uani d . . . 1 . .
H H36A 0.693005 -0.132444 0.168068 0.046 Uiso calc U . R 1 . .
H H36B 0.582244 -0.067602 0.099876 0.046 Uiso calc U . R 1 . .
H H36C 0.527444 -0.034863 0.19948 0.046 Uiso calc U . R 1 . .
C C37 0.5424(5) 0.1798(4) 0.0927(3) 0.0313(10) Uani d . . . 1 . .
H H37A 0.456502 0.200869 0.141523 0.047 Uiso calc U . R 1 . .
H H37B 0.513297 0.166119 0.042399 0.047 Uiso calc U . R 1 . .
H H37C 0.578164 0.25045 0.075115 0.047 Uiso calc U . R 1 . .
C C38 0.7950(5) 0.0255(4) 0.0434(3) 0.0290(9) Uani d . . . 1 . .
H H38A 0.831267 0.095844 0.024467 0.043 Uiso calc U . R 1 . .
H H38B 0.760504 0.013451 -0.005294 0.043 Uiso calc U . R 1 . .
H H38C 0.875682 -0.053405 0.060216 0.043 Uiso calc U . R 1 . .

loop_
_atom_site_aniso_label
_atom_site_aniso_U_11
_atom_site_aniso_U_22
_atom_site_aniso_U_33
_atom_site_aniso_U_12
_atom_site_aniso_U_13
_atom_site_aniso_U_23
O1 0.0206(15) 0.0339(16) 0.0291(14) -0.0142(12) -0.0048(12) -0.0015(12)
O2 0.0223(16) 0.0417(19) 0.0316(15) -0.0143(14) -0.0022(13) -0.0113(13)
N1 0.0219(17) 0.0237(17) 0.0281(17) -0.0107(14) -0.0008(14) -0.0063(14)
N2 0.0238(18) 0.0249(18) 0.0286(18) -0.0076(14) -0.0041(14) -0.0047(14)
C1 0.0176(19) 0.0209(19) 0.031(2) -0.0069(15) -0.0034(16) -0.0064(16)
C2 0.0187(19) 0.0181(18) 0.029(2) -0.0069(15) -0.0016(15) -0.0088(15)
C3 0.023(2) 0.0203(18) 0.0256(19) -0.0069(15) -0.0049(16) -0.0044(15)
C4 0.0184(19) 0.0215(19) 0.032(2) -0.0050(15) -0.0007(16) -0.0099(16)
C5 0.0175(19) 0.028(2) 0.031(2) -0.0093(16) 0.0022(16) -0.0091(16)
C6 0.019(2) 0.0221(19) 0.030(2) -0.0084(16) -0.0012(16) -0.0082(15)
C7 0.022(2) 0.0212(19) 0.031(2) -0.0098(16) -0.0020(16) -0.0081(16)
C8 0.018(2) 0.032(2) 0.032(2) -0.0060(17) -0.0014(16) -0.0086(18)
C9 0.026(2) 0.035(2) 0.033(2) -0.0110(19) 0.0036(18) -0.0056(18)
C10 0.031(2) 0.028(2) 0.031(2) -0.0104(18) -0.0039(18) -0.0042(17)
C11 0.026(2) 0.022(2) 0.031(2) -0.0083(16) -0.0066(17) -0.0073(16)
C12 0.024(2) 0.0226(19) 0.027(2) -0.0100(16) -0.0017(16) -0.0046(16)
C13 0.035(2) 0.033(2) 0.026(2) -0.0104(19) -0.0032(18) -0.0027(17)
C14 0.037(3) 0.044(3) 0.024(2) -0.009(2) -0.0099(19) -0.0030(19)
C15 0.027(2) 0.037(2) 0.032(2) -0.0121(19) -0.0064(18) -0.0035(18)
C16 0.027(2) 0.023(2) 0.031(2) -0.0081(17) -0.0060(17) -0.0057(16)
C17 0.024(2) 0.0181(19) 0.032(2) -0.0058(16) -0.0053(17) -0.0049(16)
C18 0.026(2) 0.024(2) 0.028(2) -0.0074(17) -0.0070(16) -0.0036(15)
C19 0.022(2) 0.020(2) 0.033(2) -0.0068(16) -0.0048(16) -0.0035(16)
C20 0.023(2) 0.0173(18) 0.033(2) -0.0054(15) -0.0009(17) -0.0055(16)
C21 0.023(2) 0.0194(19) 0.030(2) -0.0067(16) -0.0059(16) -0.0049(15)
C22 0.0181(19) 0.026(2) 0.032(2) -0.0069(16) -0.0023(17) -0.0056(17)
C23 0.023(2) 0.024(2) 0.027(2) -0.0115(16) -0.0044(16) -0.0043(15)
C24 0.038(2) 0.030(2) 0.030(2) -0.0204(19) -0.0079(18) 0.0009(17)
C25 0.025(2) 0.030(2) 0.030(2) -0.0077(18) 0.0000(16) -0.0033(17)
C26 0.024(2) 0.0211(19) 0.030(2) -0.0096(16) -0.0049(15) -0.0029(15)
C27 0.020(2) 0.027(2) 0.038(2) -0.0079(17) -0.0032(17) -0.0074(17)
C28 0.027(2) 0.035(2) 0.048(3) -0.0125(19) -0.009(2) -0.013(2)
C29 0.023(2) 0.031(2) 0.064(3) -0.0072(18) -0.014(2) -0.004(2)
C30 0.024(2) 0.044(3) 0.047(3) -0.013(2) -0.0059(19) -0.009(2)
C31 0.021(2) 0.022(2) 0.036(2) -0.0060(16) -0.0051(17) -0.0041(16)
C32 0.023(2) 0.041(3) 0.043(3) -0.0109(19) -0.0089(19) -0.010(2)
C33 0.021(2) 0.026(2) 0.047(2) -0.0066(17) -0.0061(18) -0.0060(18)
C34 0.031(2) 0.023(2) 0.050(3) -0.0125(18) -0.010(2) 0.0001(19)
C35 0.023(2) 0.024(2) 0.030(2) -0.0113(17) -0.0015(16) -0.0070(15)
C36 0.031(2) 0.034(2) 0.035(2) -0.0185(19) -0.0014(18) -0.0117(18)
C37 0.028(2) 0.032(2) 0.032(2) -0.0061(19) -0.0084(17) -0.0089(17)
C38 0.028(2) 0.033(2) 0.028(2) -0.0144(18) -0.0018(17) -0.0062(17)

loop_
_atom_type_symbol
_atom_type_description
_atom_type_scat_dispersion_real
_atom_type_scat_dispersion_imag
_atom_type_scat_source
C C 0.0181 0.0091 'International Tables Vol C Tables 4.2.6.8 and 6.1.1.4'
H H 0.0000 0.0000 'International Tables Vol C Tables 4.2.6.8 and 6.1.1.4'
N N 0.0311 0.0180 'International Tables Vol C Tables 4.2.6.8 and 6.1.1.4'
O O 0.0492 0.0322 'International Tables Vol C Tables 4.2.6.8 and 6.1.1.4'

loop_
_geom_angle_atom_site_label_1
_geom_angle_atom_site_label_2
_geom_angle_atom_site_label_3
_geom_angle_site_symmetry_1
_geom_angle_site_symmetry_3
_geom_angle
_geom_angle_publ_flag
C1 O1 H1 . . 121.(4) ?
C22 O2 H2 . . 108.(4) ?
C11 N1 C7 . . 119.6(4) ?
C16 N2 C12 . . 120.4(4) ?
O1 C1 C2 . . 119.0(4) ?
O1 C1 C6 . . 120.4(4) ?
C2 C1 C6 . . 120.6(4) ?
C3 C2 C1 . . 117.5(4) ?
C3 C2 C23 . . 121.5(4) ?
C1 C2 C23 . . 121.0(3) ?
C2 C3 C4 . . 124.2(4) ?
C2 C3 H3 . . 117.9 ?
C4 C3 H3 . . 117.9 ?
C5 C4 C3 . . 116.2(4) ?
C5 C4 C27 . . 123.0(4) ?
C3 C4 C27 . . 120.7(4) ?
C4 C5 C6 . . 123.2(4) ?
C4 C5 H5 . . 118.4 ?
C6 C5 H5 . . 118.4 ?
C5 C6 C1 . . 118.1(4) ?
C5 C6 C7 . . 119.5(4) ?
C1 C6 C7 . . 122.3(4) ?
N1 C7 C8 . . 120.1(4) ?
N1 C7 C6 . . 117.7(4) ?
C8 C7 C6 . . 122.2(4) ?
C9 C8 C7 . . 119.0(4) ?
C9 C8 H8 . . 120.5 ?
C7 C8 H8 . . 120.5 ?
C8 C9 C10 . . 120.8(4) ?
C8 C9 H9 . . 119.6 ?
C10 C9 H9 . . 119.6 ?
C9 C10 C11 . . 118.0(4) ?
C9 C10 H10 . . 121.0 ?
C11 C10 H10 . . 121.0 ?
N1 C11 C10 . . 122.3(4) ?
N1 C11 C12 . . 116.3(4) ?
C10 C11 C12 . . 121.4(4) ?
N2 C12 C13 . . 121.4(4) ?
N2 C12 C11 . . 117.9(4) ?
C13 C12 C11 . . 120.7(4) ?
C14 C13 C12 . . 118.5(4) ?
C14 C13 H13 . . 120.7 ?
C12 C13 H13 . . 120.7 ?
C13 C14 C15 . . 119.9(4) ?
C13 C14 H14 . . 120.0 ?
C15 C14 H14 . . 120.0 ?
C14 C15 C16 . . 119.3(4) ?
C14 C15 H15 . . 120.3 ?
C16 C15 H15 . . 120.3 ?
N2 C16 C15 . . 120.3(4) ?
N2 C16 C17 . . 118.1(4) ?
C15 C16 C17 . . 121.6(4) ?
C22 C17 C18 . . 118.9(4) ?
C22 C17 C16 . . 122.0(4) ?
C18 C17 C16 . . 119.0(4) ?
C19 C18 C17 . . 122.5(4) ?
C19 C18 H18 . . 118.8 ?
C17 C18 H18 . . 118.8 ?
C18 C19 C20 . . 116.6(4) ?
C18 C19 C31 . . 122.8(4) ?
C20 C19 C31 . . 120.5(4) ?
C21 C20 C19 . . 124.4(4) ?
C21 C20 H20 . . 117.8 ?
C19 C20 H20 . . 117.8 ?
C20 C21 C22 . . 117.0(4) ?
C20 C21 C35 . . 121.5(4) ?
C22 C21 C35 . . 121.5(4) ?
O2 C22 C17 . . 121.0(4) ?
O2 C22 C21 . . 118.5(4) ?
C17 C22 C21 . . 120.5(4) ?
C26 C23 C24 . . 107.2(3) ?
C26 C23 C25 . . 107.5(3) ?
C24 C23 C25 . . 111.0(4) ?
C26 C23 C2 . . 112.4(3) ?
C24 C23 C2 . . 109.0(3) ?
C25 C23 C2 . . 109.8(3) ?
C23 C24 H24A . . 109.5 ?
C23 C24 H24B . . 109.5 ?
H24A C24 H24B . . 109.5 ?
C23 C24 H24C . . 109.5 ?
H24A C24 H24C . . 109.5 ?
H24B C24 H24C . . 109.5 ?
C23 C25 H25A . . 109.5 ?
C23 C25 H25B . . 109.5 ?
H25A C25 H25B . . 109.5 ?
C23 C25 H25C . . 109.5 ?
H25A C25 H25C . . 109.5 ?
H25B C25 H25C . . 109.5 ?
C23 C26 H26A . . 109.5 ?
C23 C26 H26B . . 109.5 ?
H26A C26 H26B . . 109.5 ?
C23 C26 H26C . . 109.5 ?
H26A C26 H26C . . 109.5 ?
H26B C26 H26C . . 109.5 ?
C28 C27 C4 . . 108.8(3) ?
C28 C27 C30 . . 107.8(4) ?
C4 C27 C30 . . 112.5(4) ?
C28 C27 C29 . . 109.0(4) ?
C4 C27 C29 . . 110.5(4) ?
C30 C27 C29 . . 108.2(4) ?
C27 C28 H28A . . 109.5 ?
C27 C28 H28B . . 109.5 ?
H28A C28 H28B . . 109.5 ?
C27 C28 H28C . . 109.5 ?
H28A C28 H28C . . 109.5 ?
H28B C28 H28C . . 109.5 ?
C27 C29 H29A . . 109.5 ?
C27 C29 H29B . . 109.5 ?
H29A C29 H29B . . 109.5 ?
C27 C29 H29C . . 109.5 ?
H29A C29 H29C . . 109.5 ?
H29B C29 H29C . . 109.5 ?
C27 C30 H30A . . 109.5 ?
C27 C30 H30B . . 109.5 ?
H30A C30 H30B . . 109.5 ?
C27 C30 H30C . . 109.5 ?
H30A C30 H30C . . 109.5 ?
H30B C30 H30C . . 109.5 ?
C32 C31 C33 . . 107.9(4) ?
C32 C31 C34 . . 109.8(4) ?
C33 C31 C34 . . 109.2(3) ?
C32 C31 C19 . . 111.8(4) ?
C33 C31 C19 . . 109.6(3) ?
C34 C31 C19 . . 108.7(3) ?
C31 C32 H32A . . 109.5 ?
C31 C32 H32B . . 109.5 ?
H32A C32 H32B . . 109.5 ?
C31 C32 H32C . . 109.5 ?
H32A C32 H32C . . 109.5 ?
H32B C32 H32C . . 109.5 ?
C31 C33 H33A . . 109.5 ?
C31 C33 H33B . . 109.5 ?
H33A C33 H33B . . 109.5 ?
C31 C33 H33C . . 109.5 ?
H33A C33 H33C . . 109.5 ?
H33B C33 H33C . . 109.5 ?
C31 C34 H34A . . 109.5 ?
C31 C34 H34B . . 109.5 ?
H34A C34 H34B . . 109.5 ?
C31 C34 H34C . . 109.5 ?
H34A C34 H34C . . 109.5 ?
H34B C34 H34C . . 109.5 ?
C38 C35 C37 . . 107.5(3) ?
C38 C35 C36 . . 107.9(3) ?
C37 C35 C36 . . 110.1(4) ?
C38 C35 C21 . . 111.5(3) ?
C37 C35 C21 . . 110.7(3) ?
C36 C35 C21 . . 109.1(3) ?
C35 C36 H36A . . 109.5 ?
C35 C36 H36B . . 109.5 ?
H36A C36 H36B . . 109.5 ?
C35 C36 H36C . . 109.5 ?
H36A C36 H36C . . 109.5 ?
H36B C36 H36C . . 109.5 ?
C35 C37 H37A . . 109.5 ?
C35 C37 H37B . . 109.5 ?
H37A C37 H37B . . 109.5 ?
C35 C37 H37C . . 109.5 ?
H37A C37 H37C . . 109.5 ?
H37B C37 H37C . . 109.5 ?
C35 C38 H38A . . 109.5 ?
C35 C38 H38B . . 109.5 ?
H38A C38 H38B . . 109.5 ?
C35 C38 H38C . . 109.5 ?
H38A C38 H38C . . 109.5 ?
H38B C38 H38C . . 109.5 ?

loop_
_geom_bond_atom_site_label_1
_geom_bond_atom_site_label_2
_geom_bond_site_symmetry_2
_geom_bond_distance
_geom_bond_publ_flag
O1 C1 . 1.359(5) ?
O1 H1 . 0.97(7) ?
O2 C22 . 1.360(5) ?
O2 H2 . 1.03(6) ?
N1 C11 . 1.350(5) ?
N1 C7 . 1.355(5) ?
N2 C16 . 1.338(5) ?
N2 C12 . 1.348(5) ?
C1 C2 . 1.410(6) ?
C1 C6 . 1.414(6) ?
C2 C3 . 1.388(5) ?
C2 C23 . 1.546(5) ?
C3 C4 . 1.402(6) ?
C3 H3 . 0.95 ?
C4 C5 . 1.382(6) ?
C4 C27 . 1.528(6) ?
C5 C6 . 1.403(6) ?
C5 H5 . 0.95 ?
C6 C7 . 1.470(6) ?
C7 C8 . 1.405(6) ?
C8 C9 . 1.368(6) ?
C8 H8 . 0.95 ?
C9 C10 . 1.377(6) ?
C9 H9 . 0.95 ?
C10 C11 . 1.382(6) ?
C10 H10 . 0.95 ?
C11 C12 . 1.487(5) ?
C12 C13 . 1.397(6) ?
C13 C14 . 1.370(7) ?
C13 H13 . 0.95 ?
C14 C15 . 1.382(6) ?
C14 H14 . 0.95 ?
C15 C16 . 1.402(6) ?
C15 H15 . 0.95 ?
C16 C17 . 1.483(6) ?
C17 C22 . 1.402(6) ?
C17 C18 . 1.410(6) ?
C18 C19 . 1.376(6) ?
C18 H18 . 0.95 ?
C19 C20 . 1.401(6) ?
C19 C31 . 1.540(6) ?
C20 C21 . 1.390(6) ?
C20 H20 . 0.95 ?
C21 C22 . 1.420(6) ?
C21 C35 . 1.543(6) ?
C23 C26 . 1.527(5) ?
C23 C24 . 1.532(6) ?
C23 C25 . 1.539(5) ?
C24 H24A . 0.98 ?
C24 H24B . 0.98 ?
C24 H24C . 0.98 ?
C25 H25A . 0.98 ?
C25 H25B . 0.98 ?
C25 H25C . 0.98 ?
C26 H26A . 0.98 ?
C26 H26B . 0.98 ?
C26 H26C . 0.98 ?
C27 C28 . 1.527(6) ?
C27 C30 . 1.531(6) ?
C27 C29 . 1.537(6) ?
C28 H28A . 0.98 ?
C28 H28B . 0.98 ?
C28 H28C . 0.98 ?
C29 H29A . 0.98 ?
C29 H29B . 0.98 ?
C29 H29C . 0.98 ?
C30 H30A . 0.98 ?
C30 H30B . 0.98 ?
C30 H30C . 0.98 ?
C31 C32 . 1.523(6) ?
C31 C33 . 1.533(6) ?
C31 C34 . 1.535(6) ?
C32 H32A . 0.98 ?
C32 H32B . 0.98 ?
C32 H32C . 0.98 ?
C33 H33A . 0.98 ?
C33 H33B . 0.98 ?
C33 H33C . 0.98 ?
C34 H34A . 0.98 ?
C34 H34B . 0.98 ?
C34 H34C . 0.98 ?
C35 C38 . 1.529(5) ?
C35 C37 . 1.531(6) ?
C35 C36 . 1.537(6) ?
C36 H36A . 0.98 ?
C36 H36B . 0.98 ?
C36 H36C . 0.98 ?
C37 H37A . 0.98 ?
C37 H37B . 0.98 ?
C37 H37C . 0.98 ?
C38 H38A . 0.98 ?
C38 H38B . 0.98 ?
C38 H38C . 0.98 ?

loop_
_geom_hbond_atom_site_label_D
_geom_hbond_atom_site_label_H
_geom_hbond_atom_site_label_A
_geom_hbond_site_symmetry_A
_geom_hbond_distance_DH
_geom_hbond_distance_HA
_geom_hbond_distance_DA
_geom_hbond_angle_DHA
_geom_hbond_publ_flag
O1 H1 N1 . 0.97(7) 1.83(7) 2.574(4) 131.(6) ?
O2 H2 N2 . 1.03(6) 1.67(6) 2.598(4) 146.(6) ?

loop_
_geom_torsion_atom_site_label_1
_geom_torsion_atom_site_label_2
_geom_torsion_atom_site_label_3
_geom_torsion_atom_site_label_4
_geom_torsion_site_symmetry_1
_geom_torsion_site_symmetry_2
_geom_torsion_site_symmetry_3
_geom_torsion_site_symmetry_4
_geom_torsion
_geom_torsion_publ_flag
O1 C1 C2 C3 . . . . 177.5(3) ?
C6 C1 C2 C3 . . . . -3.4(6) ?
O1 C1 C2 C23 . . . . -2.6(5) ?
C6 C1 C2 C23 . . . . 176.6(3) ?
C1 C2 C3 C4 . . . . 0.0(6) ?
C23 C2 C3 C4 . . . . -180.0(3) ?
C2 C3 C4 C5 . . . . 2.5(6) ?
C2 C3 C4 C27 . . . . -175.0(4) ?
C3 C4 C5 C6 . . . . -1.8(6) ?
C27 C4 C5 C6 . . . . 175.6(4) ?
C4 C5 C6 C1 . . . . -1.4(6) ?
C4 C5 C6 C7 . . . . -178.6(4) ?
O1 C1 C6 C5 . . . . -176.8(3) ?
C2 C1 C6 C5 . . . . 4.1(6) ?
O1 C1 C6 C7 . . . . 0.3(6) ?
C2 C1 C6 C7 . . . . -178.8(4) ?
C11 N1 C7 C8 . . . . 4.2(6) ?
C11 N1 C7 C6 . . . . -176.3(4) ?
C5 C6 C7 N1 . . . . 161.5(4) ?
C1 C6 C7 N1 . . . . -15.5(6) ?
C5 C6 C7 C8 . . . . -19.0(6) ?
C1 C6 C7 C8 . . . . 163.9(4) ?
N1 C7 C8 C9 . . . . -4.6(6) ?
C6 C7 C8 C9 . . . . 176.0(4) ?
C7 C8 C9 C10 . . . . 1.6(7) ?
C8 C9 C10 C11 . . . . 1.7(7) ?
C7 N1 C11 C10 . . . . -0.9(6) ?
C7 N1 C11 C12 . . . . -179.5(3) ?
C9 C10 C11 N1 . . . . -2.1(6) ?
C9 C10 C11 C12 . . . . 176.5(4) ?
C16 N2 C12 C13 . . . . 0.7(6) ?
C16 N2 C12 C11 . . . . -178.7(3) ?
N1 C11 C12 N2 . . . . -28.9(4) ?
C10 C11 C12 N2 . . . . 152.5(4) ?
N1 C11 C12 C13 . . . . 151.6(4) ?
C10 C11 C12 C13 . . . . -27.0(5) ?
N2 C12 C13 C14 . . . . -3.3(7) ?
C11 C12 C13 C14 . . . . 176.1(4) ?
C12 C13 C14 C15 . . . . 3.4(7) ?
C13 C14 C15 C16 . . . . -1.0(8) ?
C12 N2 C16 C15 . . . . 1.7(6) ?
C12 N2 C16 C17 . . . . -177.8(4) ?
C14 C15 C16 N2 . . . . -1.6(7) ?
C14 C15 C16 C17 . . . . 177.9(4) ?
N2 C16 C17 C22 . . . . -18.0(6) ?
C15 C16 C17 C22 . . . . 162.5(4) ?
N2 C16 C17 C18 . . . . 160.9(4) ?
C15 C16 C17 C18 . . . . -18.6(6) ?
C22 C17 C18 C19 . . . . -1.8(6) ?
C16 C17 C18 C19 . . . . 179.3(4) ?
C17 C18 C19 C20 . . . . -0.8(6) ?
C17 C18 C19 C31 . . . . 176.8(4) ?
C18 C19 C20 C21 . . . . 1.8(6) ?
C31 C19 C20 C21 . . . . -175.9(4) ?
C19 C20 C21 C22 . . . . -0.1(6) ?
C19 C20 C21 C35 . . . . 179.1(4) ?
C18 C17 C22 O2 . . . . -176.7(4) ?
C16 C17 C22 O2 . . . . 2.2(6) ?
C18 C17 C22 C21 . . . . 3.5(6) ?
C16 C17 C22 C21 . . . . -177.6(4) ?
C20 C21 C22 O2 . . . . 177.6(4) ?
C35 C21 C22 O2 . . . . -1.6(6) ?
C20 C21 C22 C17 . . . . -2.5(6) ?
C35 C21 C22 C17 . . . . 178.2(4) ?
C3 C2 C23 C26 . . . . 0.7(5) ?
C1 C2 C23 C26 . . . . -179.3(3) ?
C3 C2 C23 C24 . . . . 119.4(4) ?
C1 C2 C23 C24 . . . . -60.6(5) ?
C3 C2 C23 C25 . . . . -118.9(4) ?
C1 C2 C23 C25 . . . . 61.1(5) ?
C5 C4 C27 C28 . . . . -106.2(4) ?
C3 C4 C27 C28 . . . . 71.1(5) ?
C5 C4 C27 C30 . . . . 13.2(6) ?
C3 C4 C27 C30 . . . . -169.5(4) ?
C5 C4 C27 C29 . . . . 134.2(4) ?
C3 C4 C27 C29 . . . . -48.5(5) ?
C18 C19 C31 C32 . . . . 8.8(6) ?
C20 C19 C31 C32 . . . . -173.7(4) ?
C18 C19 C31 C33 . . . . 128.3(4) ?
C20 C19 C31 C33 . . . . -54.2(5) ?
C18 C19 C31 C34 . . . . -112.5(4) ?
C20 C19 C31 C34 . . . . 65.0(5) ?
C20 C21 C35 C38 . . . . 0.6(5) ?
C22 C21 C35 C38 . . . . 179.8(4) ?
C20 C21 C35 C37 . . . . -119.1(4) ?
C22 C21 C35 C37 . . . . 60.1(5) ?
C20 C21 C35 C36 . . . . 119.6(4) ?
C22 C21 C35 C36 . . . . -61.2(5) ?
